data_2007009
loop_
_publ_author_name
'Dobson, Allison J.'
'Gerkin, Roger E.'

_publ_section_title
;
 Complex Network of Hydrogen Bonds in 3-Aminopyrazole-4-carboxylic Acid
;
_journal_issue 2
_journal_name_full 'Acta Crystallographica Section C'
_journal_page_first 253
_journal_page_last 256
_journal_paper_doi 10.1107/S0108270197013115
_journal_volume 54
_journal_year 1998
_chemical_formula_moiety 'C4 H5 N3 O2 '
_chemical_formula_sum 'C4 H5 N3 O2'
_chemical_formula_weight 127.10
_chemical_name_common '3-aminopyrazole-4-carboxylic acid'
_chemical_name_systematic ' ?'
_space_group_IT_number 4
_symmetry_cell_setting monoclinic
_symmetry_space_group_name_Hall 'P 2yb'
_symmetry_space_group_name_H-M 'P 1 21 1'
_cell_angle_alpha 90
_cell_angle_beta 90.000(10)
_cell_angle_gamma 90
_cell_formula_units_Z 2
_cell_length_a 4.7000(10)
_cell_length_b 5.0228(8)
_cell_length_c 10.8995(6)
_cell_measurement_reflns_used 25
_cell_measurement_temperature 296
_cell_measurement_theta_max 17.3
_cell_measurement_theta_min 9.9
_cell_volume 257.31(7)
_computing_cell_refinement 'MSC/AFC Diffractometer Control Software'
_computing_data_collection
;  MSC/AFC Diffractometer Control Software (Molecular Structure
Corporation,1988)
;
_computing_data_reduction 'TEXSAN (Molecular Structure Corporation, 1995)'
_computing_molecular_graphics 'ORTEPII (Johnson, 1976)'
_computing_publication_material TEXSAN
_computing_structure_refinement TEXSAN
_computing_structure_solution 'SHELXS86 (Sheldrick, 1985)'
_diffrn_ambient_temperature 296
_diffrn_measurement_device_type AFC-5S
_diffrn_measurement_method 'omega scans '
_diffrn_radiation_monochromator graphite
_diffrn_radiation_source 'X-ray tube'
_diffrn_radiation_type MoK\a
_diffrn_radiation_wavelength 0.71073
_diffrn_reflns_av_R_equivalents 0.012
_diffrn_reflns_limit_h_max 6
_diffrn_reflns_limit_h_min 0
_diffrn_reflns_limit_k_max 6
_diffrn_reflns_limit_k_min -6
_diffrn_reflns_limit_l_max 14
_diffrn_reflns_limit_l_min -14
_diffrn_reflns_number 1324
_diffrn_reflns_theta_max 27.56
_diffrn_reflns_theta_min 2.0
_diffrn_standards_decay_% '+-1.0  (average maximum relative intensity)'
_diffrn_standards_interval_count 150
_diffrn_standards_number 6
_exptl_absorpt_coefficient_mu 0.134
_exptl_absorpt_correction_type none
_exptl_crystal_colour 'very pale yellow'
_exptl_crystal_density_diffrn 1.640
_exptl_crystal_density_meas ?
_exptl_crystal_description 'cut plate'
_exptl_crystal_F_000 132
_exptl_crystal_size_max 0.50
_exptl_crystal_size_mid 0.50
_exptl_crystal_size_min 0.09
_refine_diff_density_max 0.20
_refine_diff_density_min -0.22
_refine_ls_extinction_coef '4.9(19) \\times 10^-6^'
_refine_ls_extinction_method 'Zachariasen (1963, 1968)'
_refine_ls_goodness_of_fit_ref 3.57
_refine_ls_hydrogen_treatment 'H atoms fixed (see below)'
_refine_ls_matrix_type full
_refine_ls_number_parameters 82
_refine_ls_number_reflns 1177
_refine_ls_R_factor_gt 0.040
_refine_ls_shift/su_max '< 0.01'
_refine_ls_structure_factor_coef Fsqd
_refine_ls_weighting_details 'w = 1/\s^2^(F^2^)'
_refine_ls_weighting_scheme calc
_refine_ls_wR_factor_ref 0.082
_reflns_number_gt 1122
_reflns_number_total 1183
_reflns_threshold_expression I>2\s(I)
_cod_data_source_file fg1359.cif
_cod_data_source_block 1
_cod_depositor_comments
;
The following automatic conversions were performed:
'_symmetry_cell_setting' value 'Monoclinic' changed to 'monoclinic'
according to '/home/saulius/struct/CIF-dictionaries/cif_core.dic'
dictionary named 'cif_core.dic' version 2.4.1 from 2010-06-29.

Automatic conversion script
Id: cif_fix_enum 1527 2010-12-29 10:47:43Z saulius 

The following automatic conversions were performed:

'_atom_site_adp_type' tag value 'Uij' was replaced with 'Uani' value
9 times.

Automatic conversion script
Id: cif_fix_values 1646 2011-03-28 12:23:43Z adriana 

The following automatic conversions were performed:

'_symmetry_cell_setting' value 'Monoclinic' changed to 'monoclinic'
according to /home/saulius/struct/CIF-dictionaries/cif_core.dic
dictionary named 'cif_core.dic' version 2.4.1 from 2010-06-29.

Automatic conversion script
Id: cif_fix_values 1715 2011-07-08 13:25:40Z adriana 

The following automatic conversions were performed:

'_exptl_crystal_density_meas' value 'none' was changed to '?' - the
value is perceived as not measured.

Automatic conversion script
Id: cif_fix_values 3008 2015-01-20 13:52:24Z robertas 

The following automatic conversions were performed:

'_refine_ls_weighting_scheme' value '1/\s^2^(F^2^)' was changed to
'calc'. New tag '_refine_ls_weighting_details' was created. The value
of the new tag was set to 'w = 1/\s^2^(F^2^)'.

Automatic conversion script
Id: cif_fix_values 3143 2015-03-26 13:38:13Z robertas 
;
_cod_original_cell_volume 257.32(8)
_cod_original_sg_symbol_H-M 'P 21'
_cod_database_code 2007009

loop_
_symmetry_equiv_pos_as_xyz
x,y,z
'-x, 1/2 +y, -z'

loop_
_atom_site_label
_atom_site_fract_x
_atom_site_fract_y
_atom_site_fract_z
_atom_site_U_iso_or_equiv
_atom_site_adp_type
_atom_site_calc_flag
_atom_site_calc_attached_atom
O1 .4826(3) .7204 .82420(10) .0383(4) Uani ? ?
O2 .3876(3) .6344(5) .62640(10) .0412(4) Uani ? ?
N1 -.2054(3) 1.2444(5) .6635(2) .0433(5) Uani ? ?
N2 -.1466(4) 1.3077(4) .7820(2) .0421(5) Uani ? ?
N3 .1557(4) 1.1506(5) .9378(2) .0482(5) Uani ? ?
C3 .0592(4) 1.1451(5) .8202(2) .0354(5) Uani ? ?
C4 .1336(4) .9736(5) .7245(2) .0313(5) Uani ? ?
C5 -.0411(4) 1.0468(5) .6269(2) .0393(6) Uani ? ?
C6 .3444(4) .7639(5) .7232(2) .0344(5) Uani ? ?
H1 -.3430 1.3496 .6279 .0518 Uiso calc N1
H2 -.2554 1.4323 .8225 .0501 Uiso calc N2
H3 .1336 1.3068 .9806 .0576 Uiso calc N3
H4 .3387 1.0875 .9487 .0576 Uiso calc N3
H5 -.0444 .9740 .5447 .0463 Uiso calc C5

loop_
_atom_site_aniso_label
_atom_site_aniso_U_11
_atom_site_aniso_U_22
_atom_site_aniso_U_33
_atom_site_aniso_U_12
_atom_site_aniso_U_13
_atom_site_aniso_U_23
O1 .0387(7) .0358(9) .0404(8) .0116(7) -.0059(6) .0004(7)
O2 .0401(8) .0391(8) .0443(9) .0146(7) -.0043(6) -.0071(8)
N1 .0353(9) .0420(10) .0530(10) .0078(9) -.0093(8) .0127(9)
N2 .0421(10) .0276(10) .0570(10) .0117(8) .0155(8) .0009(9)
N3 .0690(10) .0363(10) .0396(10) .0060(10) .0038(9) -.0016(10)
C3 .0370(10) .0241(9) .0450(10) -.0012(9) .0089(9) .0040(10)
C4 .0289(9) .0267(9) .0380(10) .0021(8) .0016(8) .0028(9)
C5 .0300(10) .0340(10) .0540(10) .0061(9) -.0023(10) .0096(10)
C6 .0252(9) .0251(10) .0530(10) .0016(8) .0009(8) .0038(10)

loop_
_atom_type_symbol
_atom_type_scat_dispersion_real
_atom_type_scat_dispersion_imag
_atom_type_scat_source
H 0 0 'Stewart, Davidson & Simpson (1965)'
C .003 .002 'Creagh & McAuley (1992)'
N .006 .003 'Creagh & McAuley (1992)'
O .011 .006 'Creagh & McAuley (1992)'

loop_
_geom_angle_atom_site_label_1
_geom_angle_atom_site_label_2
_geom_angle_atom_site_label_3
_geom_angle
_geom_angle_publ_flag
N2 N1 C5 110.1(2) no
N2 N1 H1 114 no
C5 N1 H1 136 no
N1 N2 C3 107.6(2) no
N1 N2 H2 120 no
C3 N2 H2 132 no
C3 N3 H3 117 no
C3 N3 H4 115 no
H3 N3 H4 109 no
N2 C3 N3 121.6(2) no
N2 C3 C4 109.0(2) no
N3 C3 C4 129.2(2) no
C3 C4 C5 105.1(2) no
C3 C4 C6 128.9(2) no
C5 C4 C6 126.0(2) no
N1 C5 C4 108.2(2) no
N1 C5 H5 124 no
C4 C5 H5 128 no
O1 C6 O2 123.0(2) yes
O1 C6 C4 117.2(2) yes
O2 C6 C4 119.7(2) yes

loop_
_geom_bond_atom_site_label_1
_geom_bond_atom_site_label_2
_geom_bond_site_symmetry_1
_geom_bond_site_symmetry_2
_geom_bond_distance
_geom_bond_publ_flag
O1 C6 ? ? 1.297(2) yes
O2 C6 ? ? 1.255(2) yes
N1 N2 ? ? 1.359(2) yes
N1 C5 ? ? 1.319(2) yes
N1 H1 ? ? .92 no
N2 C3 ? ? 1.332(2) yes
N2 H2 ? ? .92 no
N3 C3 ? ? 1.360(2) yes
N3 H3 ? ? .92 no
N3 H4 ? ? .92 no
C3 C4 ? ? 1.397(3) yes
C4 C5 ? ? 1.393(3) yes
C4 C6 ? ? 1.446(3) yes
C5 H5 ? ? .97 no

loop_
_geom_hbond_atom_site_label_D
_geom_hbond_atom_site_label_H
_geom_hbond_atom_site_label_A
_geom_hbond_site_symmetry_A
_geom_hbond_distance_DH
_geom_hbond_distance_HA
_geom_hbond_distance_DA
_geom_hbond_angle_DHA
_geom_hbond_publ_flag
N1 H1 O2 1_465 0.92 1.91 2.768(2) 154 yes
N2 H2 O1 1_465 0.92 1.90 2.747(2) 152 yes
N3 H3 N3 2_557 0.92 2.37 3.207(2) 151 yes
N3 H3 O1 2_657 0.92 2.82 3.121(2) 100 yes
N3 H4 O1 ? 0.92 2.39 2.926(2) 117 yes
N3 H4 O1 2_657 0.92 2.70 3.121(2) 109 yes
